data_7160081
loop_
_publ_author_name
'Jena, Chinmay K.'
'Sharma, Nagendra K.'

_publ_section_title
;
 Non-benzenoid <i>N</i>-aryl oxalamide: synthesis of troponyl-oxalamide
 peptides by Pd(II)-catalyzed C(sp<sup>3</sup>)-H functionalization of
 glycinamides.
;
_journal_issue 33
_journal_name_full 'Organic &amp; biomolecular chemistry'
_journal_page_first 6822
_journal_page_last 6832
_journal_paper_doi 10.1039/d4ob00800f
_journal_volume 22
_journal_year 2024
_chemical_formula_moiety 'C11 H12 N O3 Pd0.5'
_chemical_formula_sum 'C11 H12 N O3 Pd0.5'
_chemical_formula_weight 259.42
_space_group_crystal_system monoclinic
_space_group_IT_number 14
_space_group_name_Hall '-P 2yn'
_space_group_name_H-M_alt 'P 1 21/n 1'
_atom_sites_solution_hydrogens geom
_atom_sites_solution_primary dual
_audit_creation_date 2023-01-23
_audit_creation_method
;
Olex2 1.3
(compiled 2020.11.12 svn.r5f609507 for OlexSys, GUI svn.r6408)
;
_audit_update_record
;
2024-02-27 deposited with the CCDC.	2024-07-29 downloaded from the CCDC.
;
_cell_angle_alpha 90
_cell_angle_beta 111.300(7)
_cell_angle_gamma 90
_cell_formula_units_Z 4
_cell_length_a 13.4678(9)
_cell_length_b 5.0155(3)
_cell_length_c 17.0923(10)
_cell_measurement_reflns_used 4206
_cell_measurement_temperature 270(3)
_cell_measurement_theta_max 75.1010
_cell_measurement_theta_min 3.6290
_cell_volume 1075.68(13)
_computing_cell_refinement 'CrysAlisPro 1.171.42.52a (Rigaku OD, 2022)'
_computing_data_collection 'CrysAlisPro 1.171.42.52a (Rigaku OD, 2022)'
_computing_data_reduction 'CrysAlisPro 1.171.42.52a (Rigaku OD, 2022)'
_computing_molecular_graphics 'Olex2 1.3 (Dolomanov et al., 2009)'
_computing_publication_material 'Olex2 1.3 (Dolomanov et al., 2009)'
_computing_structure_refinement 'SHELXL 2018/3 (Sheldrick, 2015)'
_computing_structure_solution 'SHELXT 2018/2 (Sheldrick, 2018)'
_diffrn_ambient_environment N~2~
_diffrn_ambient_temperature 270(3)
_diffrn_detector 'Hybrid Pixel Array Detector'
_diffrn_detector_area_resol_mean 5.8140
_diffrn_detector_type 'Pilatus 200K'
_diffrn_measured_fraction_theta_full 0.994
_diffrn_measured_fraction_theta_max 0.951
_diffrn_measurement_details
;
List of Runs (angles in degrees, time in seconds):

  # Type    Start    End  Width  t~exp~   \w     \q     \k     \f   Frames
#--------------------------------------------------------------------------
  1  \w    -50.00  24.00   0.50    0.24    --  -38.50  57.00 142.00  148
  2  \w   -101.00 -27.00   0.50    0.24    --  -38.50 -57.00   0.00  148
  3  \w    -14.00  61.00   0.50    0.24    --   49.06 -57.00   0.00  150
  4  \w     38.00 112.00   0.50    0.24    --   49.06  57.00 142.00  148
  5  \w     40.00 114.00   0.50    0.85    --  102.63 -57.00   0.00  148
  6  \w     91.00 166.00   0.50    0.85    --  102.63  57.00 142.00  150
  7  \w    -86.00  -6.00   0.50    0.24    --  -38.50 125.00 -90.00  160
  8  \w   -105.00 -35.00   0.50    0.24    --  -38.50 -37.00-180.00  140
  9  \w   -105.00 -35.00   0.50    0.24    --  -38.50 -37.00 150.00  140
 10  \w     40.00 116.00   0.50    0.85    --  102.63 -61.00  90.00  152
 11  \w     34.00 111.00   0.50    0.85    --  102.63 -15.00 -60.00  154
 12  \w     95.00 171.00   0.50    0.85    --  102.63  15.00  60.00  152
 13  \w    103.00 167.00   0.50    0.85    --  102.63  77.00-120.00  128
 14  \w     38.00 107.00   0.50    0.85    --  102.63 -45.00 150.00  138
 15  \w     38.00 112.00   0.50    0.85    --  102.63-125.00-150.00  148
 16  \w     97.00 168.00   0.50    0.85    --  102.63 125.00 -30.00  142
 17  \w   -101.00 -27.00   0.50    0.24    --  -38.50 -57.00 -90.00  148
 18  \w     38.00 112.00   0.50    0.24    --   49.06  57.00 -30.00  148
 19  \w     38.00 112.00   0.50    0.24    --   49.06  57.00  60.00  148
;
_diffrn_measurement_device 'four-circle diffractometer'
_diffrn_measurement_device_type 'SuperNova, Dual, Cu at home/near, Pilatus 200K'
_diffrn_measurement_method '\w scans'
_diffrn_orient_matrix_type 'CrysAlisPro convention (1999,Acta A55,543-557)'
_diffrn_orient_matrix_UB_11 0.0644046000
_diffrn_orient_matrix_UB_12 0.0602912000
_diffrn_orient_matrix_UB_13 -0.0562593000
_diffrn_orient_matrix_UB_21 0.0688315000
_diffrn_orient_matrix_UB_22 0.2004234000
_diffrn_orient_matrix_UB_23 0.0656466000
_diffrn_orient_matrix_UB_31 0.0786370000
_diffrn_orient_matrix_UB_32 -0.2247470000
_diffrn_orient_matrix_UB_33 0.0434559000
_diffrn_radiation_monochromator mirror
_diffrn_radiation_probe x-ray
_diffrn_radiation_type 'Cu K\a'
_diffrn_radiation_wavelength 1.54184
_diffrn_reflns_av_R_equivalents 0.1131
_diffrn_reflns_av_unetI/netI 0.0713
_diffrn_reflns_Laue_measured_fraction_full 0.994
_diffrn_reflns_Laue_measured_fraction_max 0.951
_diffrn_reflns_limit_h_max 16
_diffrn_reflns_limit_h_min -16
_diffrn_reflns_limit_k_max 6
_diffrn_reflns_limit_k_min -6
_diffrn_reflns_limit_l_max 21
_diffrn_reflns_limit_l_min -21
_diffrn_reflns_number 8238
_diffrn_reflns_point_group_measured_fraction_full 0.994
_diffrn_reflns_point_group_measured_fraction_max 0.951
_diffrn_reflns_theta_full 67.684
_diffrn_reflns_theta_max 75.723
_diffrn_reflns_theta_min 3.607
_diffrn_source 'micro-focus sealed X-ray tube'
_diffrn_source_type 'SuperNova (Cu) X-ray Source'
_exptl_absorpt_coefficient_mu 7.319
_exptl_absorpt_correction_T_max 1.00000
_exptl_absorpt_correction_T_min 0.27910
_exptl_absorpt_correction_type multi-scan
_exptl_absorpt_process_details
;
CrysAlisPro 1.171.42.52a (Rigaku Oxford Diffraction, 2022)
Empirical absorption correction using spherical harmonics,
implemented in SCALE3 ABSPACK scaling algorithm.
;
_exptl_crystal_colour 'clear reddish red'
_exptl_crystal_colour_lustre clear
_exptl_crystal_colour_modifier reddish
_exptl_crystal_colour_primary red
_exptl_crystal_density_diffrn 1.602
_exptl_crystal_description block
_exptl_crystal_F_000 528
_exptl_crystal_size_max 0.01
_exptl_crystal_size_mid 0.01
_exptl_crystal_size_min 0.001
_refine_diff_density_max 1.535
_refine_diff_density_min -1.500
_refine_diff_density_rms 0.171
_refine_ls_extinction_method none
_refine_ls_goodness_of_fit_ref 1.084
_refine_ls_hydrogen_treatment constr
_refine_ls_matrix_type full
_refine_ls_number_parameters 143
_refine_ls_number_reflns 2126
_refine_ls_number_restraints 0
_refine_ls_restrained_S_all 1.084
_refine_ls_R_factor_all 0.0915
_refine_ls_R_factor_gt 0.0756
_refine_ls_shift/su_max 0.000
_refine_ls_shift/su_mean 0.000
_refine_ls_structure_factor_coef Fsqd
_refine_ls_weighting_details 'w=1/[\s^2^(Fo^2^)+(0.1539P)^2^+0.1352P] where P=(Fo^2^+2Fc^2^)/3'
_refine_ls_weighting_scheme calc
_refine_ls_wR_factor_gt 0.2096
_refine_ls_wR_factor_ref 0.2286
_reflns_Friedel_coverage 0.000
_reflns_number_gt 1546
_reflns_number_total 2126
_reflns_threshold_expression 'I > 2\s(I)'
_cod_data_source_file d4ob00800f2.cif
_cod_data_source_block nks-ckj-tr-g-pd_auto
_cod_depositor_comments 'Adding full bibliography for 7160076--7160081.cif.'
_cod_original_cell_volume 1075.68(12)
_cod_original_formula_sum 'C11 H12 N O3 Pd0.50'
_cod_database_code 7160081
_shelx_shelxl_version_number 2018/3
_chemical_oxdiff_formula 'C H N  O Pd'
_shelx_space_group_comment
;
The symmetry employed for this shelxl refinement is uniquely defined
by the following loop, which should always be used as a source of
symmetry information in preference to the above space-group names.
They are only intended as comments.
;
_shelx_estimated_absorpt_t_max 0.993
_shelx_estimated_absorpt_t_min 0.930
_reflns_odcompleteness_completeness 99.81
_reflns_odcompleteness_iscentric 1
_reflns_odcompleteness_theta 66.97
_olex2_refinement_description
;
1. Fixed Uiso
 At 1.2 times of:
  All C(H) groups, All C(H,H) groups
 At 1.5 times of:
  All C(H,H,H) groups
2.a Secondary CH2 refined with riding coordinates:
 C8(H8A,H8B), C10(H10A,H10B)
2.b Aromatic/amide H refined with riding coordinates:
 C3(H3), C4(H4), C5(H5), C6(H6), C7(H7)
2.c Idealised Me refined as rotating group:
 C11(H11A,H11B,H11C)
;
_olex2_submission_special_instructions 'No special instructions were received'
_oxdiff_exptl_absorpt_empirical_details
;
Empirical correction (ABSPACK) includes:
- Absorption correction using spherical harmonics
- Frame scaling
;
_oxdiff_exptl_absorpt_empirical_full_max 2.841
_oxdiff_exptl_absorpt_empirical_full_min 0.317

loop_
_space_group_symop_operation_xyz
'x, y, z'
'-x+1/2, y+1/2, -z+1/2'
'-x, -y, -z'
'x-1/2, -y-1/2, z-1/2'

loop_
_atom_site_label
_atom_site_type_symbol
_atom_site_fract_x
_atom_site_fract_y
_atom_site_fract_z
_atom_site_U_iso_or_equiv
_atom_site_adp_type
_atom_site_occupancy
_atom_site_site_symmetry_order
_atom_site_calc_flag
_atom_site_refinement_flags_posn
_atom_site_refinement_flags_adp
_atom_site_refinement_flags_occupancy
_atom_site_disorder_assembly
_atom_site_disorder_group
Pd1 Pd 0.500000 0.000000 0.500000 0.0480(3) Uani 1 2 d S . P . .
O4 O 0.6111(4) 0.1306(11) 0.6052(3) 0.0570(12) Uani 1 1 d . . . . .
N1 N 0.5676(5) 0.2770(13) 0.4528(3) 0.0563(14) Uani 1 1 d . . . . .
O3 O 0.5639(5) 0.3130(15) 0.2404(3) 0.0842(19) Uani 1 1 d . . . . .
O5 O 0.6767(7) 0.103(2) 0.3501(5) 0.106(3) Uani 1 1 d . . . . .
C2 C 0.6487(6) 0.4095(18) 0.5081(4) 0.0528(16) Uani 1 1 d . . . . .
C8 C 0.5297(6) 0.3433(16) 0.3637(4) 0.0583(18) Uani 1 1 d . . . . .
H8A H 0.525834 0.535668 0.357551 0.070 Uiso 1 1 calc R U . . .
H8B H 0.458229 0.273009 0.336704 0.070 Uiso 1 1 calc R U . . .
C3 C 0.7016(7) 0.621(2) 0.4851(5) 0.067(2) Uani 1 1 d . . . . .
H3 H 0.676108 0.658545 0.427944 0.080 Uiso 1 1 calc R U . . .
C4 C 0.7844(6) 0.7793(17) 0.5328(5) 0.0644(19) Uani 1 1 d . . . . .
H4 H 0.803164 0.912873 0.502969 0.077 Uiso 1 1 calc R U . . .
C1 C 0.6745(6) 0.3185(15) 0.5948(4) 0.0549(17) Uani 1 1 d . . . . .
C5 C 0.8452(6) 0.7739(18) 0.6184(5) 0.069(2) Uani 1 1 d . . . . .
H5 H 0.900222 0.897409 0.637840 0.083 Uiso 1 1 calc R U . . .
C9 C 0.6000(6) 0.2343(17) 0.3197(4) 0.0623(19) Uani 1 1 d . . . . .
C6 C 0.8320(7) 0.605(2) 0.6767(5) 0.068(2) Uani 1 1 d . . . . .
H6 H 0.879994 0.627056 0.731423 0.082 Uiso 1 1 calc R U . . .
C7 C 0.7557(7) 0.404(2) 0.6648(5) 0.0623(19) Uani 1 1 d . . . . .
H7 H 0.761504 0.312183 0.713504 0.075 Uiso 1 1 calc R U . . .
C10 C 0.6180(10) 0.212(4) 0.1872(7) 0.125(5) Uani 1 1 d . . . . .
H10A H 0.682037 0.315373 0.196219 0.150 Uiso 1 1 calc R U . . .
H10B H 0.639104 0.028079 0.202197 0.150 Uiso 1 1 calc R U . . .
C11 C 0.5509(11) 0.225(4) 0.1007(8) 0.152(7) Uani 1 1 d . . . . .
H11A H 0.583698 0.130362 0.067574 0.228 Uiso 1 1 calc R U . . .
H11B H 0.540494 0.407786 0.083123 0.228 Uiso 1 1 calc R U . . .
H11C H 0.483202 0.145003 0.093131 0.228 Uiso 1 1 calc R U . . .

loop_
_atom_site_aniso_label
_atom_site_aniso_U_11
_atom_site_aniso_U_22
_atom_site_aniso_U_33
_atom_site_aniso_U_23
_atom_site_aniso_U_13
_atom_site_aniso_U_12
Pd1 0.0604(5) 0.0495(5) 0.0358(5) 0.0004(2) 0.0193(3) 0.0036(3)
O4 0.071(3) 0.058(3) 0.041(2) 0.003(2) 0.020(2) -0.004(3)
N1 0.068(3) 0.058(4) 0.038(3) 0.003(3) 0.015(2) 0.008(3)
O3 0.090(4) 0.121(6) 0.046(3) 0.014(3) 0.029(3) 0.023(4)
O5 0.114(6) 0.144(6) 0.065(4) 0.029(5) 0.040(4) 0.063(6)
C2 0.061(4) 0.060(4) 0.039(4) -0.001(3) 0.020(3) 0.006(4)
C8 0.066(4) 0.067(5) 0.039(3) 0.008(3) 0.016(3) 0.003(4)
C3 0.077(5) 0.073(6) 0.054(4) 0.009(4) 0.030(4) 0.005(5)
C4 0.072(4) 0.058(5) 0.070(5) -0.004(4) 0.033(4) -0.007(4)
C1 0.070(4) 0.051(4) 0.046(4) -0.003(3) 0.024(3) 0.007(3)
C5 0.073(4) 0.062(5) 0.070(5) -0.014(4) 0.022(4) -0.007(4)
C9 0.075(4) 0.072(5) 0.041(3) 0.008(3) 0.023(3) 0.004(4)
C6 0.072(5) 0.073(5) 0.052(4) -0.002(4) 0.013(4) 0.004(5)
C7 0.074(5) 0.065(5) 0.045(4) -0.002(4) 0.018(4) 0.003(4)
C10 0.116(8) 0.199(15) 0.074(7) 0.024(8) 0.052(6) 0.058(9)
C11 0.146(11) 0.24(2) 0.096(9) -0.040(11) 0.075(9) -0.021(13)

loop_
_atom_type_symbol
_atom_type_description
_atom_type_scat_dispersion_real
_atom_type_scat_dispersion_imag
_atom_type_scat_source
C C 0.0181 0.0091 'International Tables Vol C Tables 4.2.6.8 and 6.1.1.4'
H H 0.0000 0.0000 'International Tables Vol C Tables 4.2.6.8 and 6.1.1.4'
N N 0.0311 0.0180 'International Tables Vol C Tables 4.2.6.8 and 6.1.1.4'
O O 0.0492 0.0322 'International Tables Vol C Tables 4.2.6.8 and 6.1.1.4'
Pd Pd 0.1215 3.9337 'International Tables Vol C Tables 4.2.6.8 and 6.1.1.4'

loop_
_geom_angle_atom_site_label_1
_geom_angle_atom_site_label_2
_geom_angle_atom_site_label_3
_geom_angle
_geom_angle_site_symmetry_1
_geom_angle_site_symmetry_3
_geom_angle_publ_flag
O4 Pd1 O4 180.0 3_656 . ?
N1 Pd1 O4 80.3(2) . . ?
N1 Pd1 O4 80.3(2) 3_656 3_656 ?
N1 Pd1 O4 99.7(2) 3_656 . ?
N1 Pd1 O4 99.7(2) . 3_656 ?
N1 Pd1 N1 180.0(3) 3_656 . ?
C1 O4 Pd1 115.0(4) . . ?
C2 N1 Pd1 116.1(5) . . ?
C2 N1 C8 120.8(7) . . ?
C8 N1 Pd1 123.0(5) . . ?
C9 O3 C10 117.2(7) . . ?
N1 C2 C3 123.0(6) . . ?
N1 C2 C1 113.2(7) . . ?
C3 C2 C1 123.9(7) . . ?
N1 C8 H8A 108.9 . . ?
N1 C8 H8B 108.9 . . ?
N1 C8 C9 113.1(6) . . ?
H8A C8 H8B 107.8 . . ?
C9 C8 H8A 108.9 . . ?
C9 C8 H8B 108.9 . . ?
C2 C3 H3 114.5 . . ?
C4 C3 C2 130.9(7) . . ?
C4 C3 H3 114.5 . . ?
C3 C4 H4 114.6 . . ?
C3 C4 C5 130.7(8) . . ?
C5 C4 H4 114.6 . . ?
O4 C1 C2 115.4(6) . . ?
O4 C1 C7 117.1(6) . . ?
C7 C1 C2 127.5(7) . . ?
C4 C5 H5 116.7 . . ?
C6 C5 C4 126.6(8) . . ?
C6 C5 H5 116.7 . . ?
O3 C9 C8 109.8(7) . . ?
O5 C9 O3 123.9(8) . . ?
O5 C9 C8 126.3(7) . . ?
C5 C6 H6 115.8 . . ?
C5 C6 C7 128.5(8) . . ?
C7 C6 H6 115.8 . . ?
C1 C7 C6 131.8(8) . . ?
C1 C7 H7 114.1 . . ?
C6 C7 H7 114.1 . . ?
O3 C10 H10A 109.4 . . ?
O3 C10 H10B 109.4 . . ?
H10A C10 H10B 108.0 . . ?
C11 C10 O3 111.1(9) . . ?
C11 C10 H10A 109.4 . . ?
C11 C10 H10B 109.4 . . ?
C10 C11 H11A 109.5 . . ?
C10 C11 H11B 109.5 . . ?
C10 C11 H11C 109.5 . . ?
H11A C11 H11B 109.5 . . ?
H11A C11 H11C 109.5 . . ?
H11B C11 H11C 109.5 . . ?

loop_
_geom_bond_atom_site_label_1
_geom_bond_atom_site_label_2
_geom_bond_distance
_geom_bond_site_symmetry_2
_geom_bond_publ_flag
Pd1 O4 1.987(4) 3_656 ?
Pd1 O4 1.987(4) . ?
Pd1 N1 1.986(6) 3_656 ?
Pd1 N1 1.986(6) . ?
O4 C1 1.326(9) . ?
N1 C2 1.333(10) . ?
N1 C8 1.458(8) . ?
O3 C9 1.322(9) . ?
O3 C10 1.449(12) . ?
O5 C9 1.174(10) . ?
C2 C3 1.409(14) . ?
C2 C1 1.467(9) . ?
C8 H8A 0.9700 . ?
C8 H8B 0.9700 . ?
C8 C9 1.510(11) . ?
C3 H3 0.9300 . ?
C3 C4 1.372(12) . ?
C4 H4 0.9300 . ?
C4 C5 1.394(11) . ?
C1 C7 1.364(10) . ?
C5 H5 0.9300 . ?
C5 C6 1.366(13) . ?
C6 H6 0.9300 . ?
C6 C7 1.402(15) . ?
C7 H7 0.9300 . ?
C10 H10A 0.9700 . ?
C10 H10B 0.9700 . ?
C10 C11 1.427(16) . ?
C11 H11A 0.9600 . ?
C11 H11B 0.9600 . ?
C11 H11C 0.9600 . ?

loop_
_geom_torsion_atom_site_label_1
_geom_torsion_atom_site_label_2
_geom_torsion_atom_site_label_3
_geom_torsion_atom_site_label_4
_geom_torsion
_geom_torsion_site_symmetry_1
_geom_torsion_site_symmetry_2
_geom_torsion_site_symmetry_3
_geom_torsion_site_symmetry_4
_geom_torsion_publ_flag
Pd1 O4 C1 C2 3.2(8) . . . . ?
Pd1 O4 C1 C7 -176.5(6) . . . . ?
Pd1 N1 C2 C3 -176.8(7) . . . . ?
Pd1 N1 C2 C1 1.4(8) . . . . ?
Pd1 N1 C8 C9 -104.9(7) . . . . ?
O4 C1 C7 C6 -176.0(9) . . . . ?
N1 C2 C3 C4 179.1(8) . . . . ?
N1 C2 C1 O4 -3.1(9) . . . . ?
N1 C2 C1 C7 176.6(8) . . . . ?
N1 C8 C9 O3 -176.9(7) . . . . ?
N1 C8 C9 O5 1.7(14) . . . . ?
C2 N1 C8 C9 77.7(9) . . . . ?
C2 C3 C4 C5 3.2(17) . . . . ?
C2 C1 C7 C6 4.3(16) . . . . ?
C8 N1 C2 C3 0.8(12) . . . . ?
C8 N1 C2 C1 179.0(6) . . . . ?
C3 C2 C1 O4 175.2(8) . . . . ?
C3 C2 C1 C7 -5.1(13) . . . . ?
C3 C4 C5 C6 -2.5(16) . . . . ?
C4 C5 C6 C7 -0.6(16) . . . . ?
C1 C2 C3 C4 1.0(16) . . . . ?
C5 C6 C7 C1 -0.3(19) . . . . ?
C9 O3 C10 C11 158.0(12) . . . . ?
C10 O3 C9 O5 5.3(16) . . . . ?
C10 O3 C9 C8 -176.0(10) . . . . ?
